data_7706382
loop_
_publ_author_name
'Cabrosi, Daiana'
'Cruz, Carlos'
'Paredes-Garc\'ia, Ver\'onica'
'Albor\'es, Pablo'

_publ_section_title
;
 Anisotropic exchange interaction and field-induced SMM behaviour in a
 mixed valence {CoCo} complex.
;
_journal_issue 4
_journal_name_full 'Dalton transactions (Cambridge, England : 2003)'
_journal_page_first 1402
_journal_page_last 1412
_journal_paper_doi 10.1039/d0dt03075a
_journal_volume 50
_journal_year 2021
_chemical_formula_sum 'C50 H82 Co6 N4 O28'
_chemical_formula_weight 1540.77
_space_group_crystal_system triclinic
_space_group_IT_number 2
_space_group_name_Hall '-P 1'
_space_group_name_H-M_alt 'P -1'
_atom_sites_solution_hydrogens mixed
_audit_creation_method SHELXL-2014/7
_audit_update_record
;
2020-08-16 deposited with the CCDC.	2020-12-09 downloaded from the CCDC.
;
_cell_angle_alpha 82.071(4)
_cell_angle_beta 67.746(5)
_cell_angle_gamma 66.959(10)
_cell_formula_units_Z 1
_cell_length_a 11.3580(14)
_cell_length_b 11.9630(10)
_cell_length_c 13.6960(8)
_cell_measurement_reflns_used 2525
_cell_measurement_temperature 100(1)
_cell_measurement_theta_max 26.999
_cell_measurement_theta_min 1.808
_cell_volume 1584.8(3)
_computing_cell_refinement 'XDS (Kabsch, 2010)'
_computing_data_collection 'MXCuBE (Gabadinho et al., 2010)'
_computing_data_reduction 'XDS (Kabsch, 2010)'
_computing_structure_refinement 'SHELXL-2014/7 (Sheldrick, 2014)'
_diffrn_ambient_temperature 100(1)
_diffrn_detector_area_resol_mean 5.814
_diffrn_measured_fraction_theta_full 0.986
_diffrn_measured_fraction_theta_max 0.986
_diffrn_measurement_device_type 'custom air-bearing with MK3 mini-kappa'
_diffrn_measurement_method 'shuterless \f scans'
_diffrn_radiation_type synchrotron
_diffrn_radiation_wavelength 0.79986
_diffrn_reflns_av_R_equivalents 0.0797
_diffrn_reflns_av_unetI/netI 0.0450
_diffrn_reflns_Laue_measured_fraction_full 0.986
_diffrn_reflns_Laue_measured_fraction_max 0.986
_diffrn_reflns_limit_h_max 12
_diffrn_reflns_limit_h_min -12
_diffrn_reflns_limit_k_max 13
_diffrn_reflns_limit_k_min -13
_diffrn_reflns_limit_l_max 15
_diffrn_reflns_limit_l_min -15
_diffrn_reflns_number 31749
_diffrn_reflns_point_group_measured_fraction_full 0.986
_diffrn_reflns_point_group_measured_fraction_max 0.986
_diffrn_reflns_theta_full 26.999
_diffrn_reflns_theta_max 26.999
_diffrn_reflns_theta_min 1.808
_diffrn_source LNLS-MX2
_exptl_absorpt_coefficient_mu 2.245
_exptl_absorpt_correction_T_max 1.000
_exptl_absorpt_correction_T_min 0.751
_exptl_absorpt_correction_type empirical
_exptl_absorpt_process_details 'XDS (Kabsch, 2010)'
_exptl_crystal_colour yellow
_exptl_crystal_density_diffrn 1.614
_exptl_crystal_description prism
_exptl_crystal_F_000 796
_exptl_crystal_preparation 'Magnetic properties'
_exptl_crystal_recrystallization_method 'Re-crystallisation from solvent: acetonitrile'
_exptl_crystal_size_max 0.0694
_exptl_crystal_size_mid 0.0435
_exptl_crystal_size_min 0.0347
_refine_diff_density_max 2.209
_refine_diff_density_min -0.847
_refine_diff_density_rms 0.118
_refine_ls_extinction_method none
_refine_ls_goodness_of_fit_ref 1.038
_refine_ls_hydrogen_treatment mixed
_refine_ls_matrix_type full
_refine_ls_number_parameters 407
_refine_ls_number_reflns 4780
_refine_ls_number_restraints 8
_refine_ls_restrained_S_all 1.037
_refine_ls_R_factor_all 0.0673
_refine_ls_R_factor_gt 0.0548
_refine_ls_shift/su_max 0.000
_refine_ls_shift/su_mean 0.000
_refine_ls_structure_factor_coef Fsqd
_refine_ls_weighting_details 'w=1/[\s^2^(Fo^2^)+(0.0681P)^2^+8.5655P] where P=(Fo^2^+2Fc^2^)/3'
_refine_ls_weighting_scheme calc
_refine_ls_wR_factor_gt 0.1355
_refine_ls_wR_factor_ref 0.1495
_reflns_Friedel_coverage 0.000
_reflns_number_gt 3949
_reflns_number_total 4780
_reflns_threshold_expression 'I > 2\s(I)'
_cod_data_source_file d0dt03075a2.cif
_cod_data_source_block shelx
_cod_depositor_comments
;
The following automatic conversions were performed:

data name '__computing_cell_refinement' was replaced with
'_computing_cell_refinement'.

Automatic conversion script
Id: cif_correct_tags 7550 2019-12-06 10:49:48Z antanas 

 Adding full bibliography for 7706382.cif.
;
_cod_database_code 7706382
_shelx_shelxl_version_number 2014/7
_shelx_space_group_comment
;
The symmetry employed for this shelxl refinement is uniquely defined
by the following loop, which should always be used as a source of
symmetry information in preference to the above space-group names.
They are only intended as comments.
;
_exptl_absorpt_special_details
;
_exptl_absorpt_correction_T_min and _exptl_absorpt_correction_T_max
from ABSORP.cbf, the absorption factors used by XDS.
;

loop_
_space_group_symop_operation_xyz
'x, y, z'
'-x, -y, -z'

loop_
_atom_site_label
_atom_site_type_symbol
_atom_site_fract_x
_atom_site_fract_y
_atom_site_fract_z
_atom_site_U_iso_or_equiv
_atom_site_adp_type
_atom_site_occupancy
_atom_site_site_symmetry_order
_atom_site_calc_flag
_atom_site_refinement_flags_posn
_atom_site_refinement_flags_adp
_atom_site_refinement_flags_occupancy
_atom_site_disorder_assembly
_atom_site_disorder_group
Co2 Co 0.28407(7) 0.54680(6) 0.72875(6) 0.0179(2) Uani 1 1 d . . . . .
Co1 Co 0.38591(7) 0.59277(6) 0.46099(6) 0.0187(2) Uani 1 1 d . . . . .
Co3 Co 0.50520(8) 0.44150(7) 0.82217(6) 0.0231(2) Uani 1 1 d . . . . .
O3 O 0.2589(4) 0.6413(3) 0.6096(3) 0.0193(8) Uani 1 1 d . . . . .
O11 O 0.2558(4) 0.6937(3) 0.7907(3) 0.0210(8) Uani 1 1 d . . . . .
O7 O 0.3059(4) 0.4535(3) 0.8476(3) 0.0222(9) Uani 1 1 d . . . . .
O4 O 0.4423(4) 0.4035(3) 0.5100(3) 0.0205(8) Uani 1 1 d . . . . .
O5 O 0.2967(4) 0.4032(3) 0.6742(3) 0.0197(8) Uani 1 1 d . . . . .
O1 O 0.3555(4) 0.7567(3) 0.3952(3) 0.0269(9) Uani 1 1 d . . . . .
O10 O 0.4084(4) 0.6234(4) 0.8727(3) 0.0285(10) Uani 1 1 d . . . . .
O8 O 0.6149(4) 0.2675(3) 0.7728(3) 0.0258(9) Uani 1 1 d . . . . .
N1 N 0.0955(5) 0.5866(4) 0.7814(4) 0.0210(10) Uani 1 1 d . . . . .
O13 O 0.6957(6) 0.4563(5) 0.7990(5) 0.0635(17) Uani 1 1 d . . . . .
C11 C 0.3667(6) 0.3571(5) 0.5844(4) 0.0207(12) Uani 1 1 d . . . . .
C21 C 0.3178(6) 0.7083(5) 0.8450(4) 0.0216(12) Uani 1 1 d . . . . .
C2 C 0.2978(7) 0.2710(5) 0.9355(5) 0.0271(13) Uani 1 1 d . . . . .
H2 H 0.3873 0.2480 0.9326 0.033 Uiso 1 1 calc R U . . .
O14 O 0.7308(6) 0.6060(6) 0.8400(5) 0.0693(18) Uani 1 1 d . . . . .
C16 C 0.3372(6) 0.7943(5) 0.3098(5) 0.0226(13) Uani 1 1 d . . . . .
C1 C 0.2368(6) 0.3799(5) 0.8903(4) 0.0229(13) Uani 1 1 d . . . . .
C6 C 0.1014(6) 0.4123(5) 0.8933(4) 0.0248(13) Uani 1 1 d . . . . .
C22 C 0.2797(6) 0.8390(5) 0.8789(4) 0.0237(13) Uani 1 1 d . . . . .
C12 C 0.3553(6) 0.2403(5) 0.5629(5) 0.0234(13) Uani 1 1 d . . . . .
C17 C 0.2452(6) 0.9289(5) 0.3056(5) 0.0275(13) Uani 1 1 d . . . . .
C7 C 0.0332(6) 0.5223(5) 0.8470(5) 0.0244(13) Uani 1 1 d . . . . .
H7 H -0.0612 0.5483 0.8656 0.029 Uiso 1 1 calc R U . . .
C5 C 0.0293(7) 0.3357(6) 0.9449(5) 0.0309(14) Uani 1 1 d . . . . .
H5 H -0.0604 0.3571 0.9488 0.037 Uiso 1 1 calc R U . . .
C10 C 0.0943(6) 0.6165(6) 0.5517(5) 0.0263(13) Uani 1 1 d . . . . .
H10A H 0.0976 0.5388 0.5848 0.032 Uiso 1 1 calc R U . . .
H10B H 0.0055 0.6582 0.5449 0.032 Uiso 1 1 calc R U . . .
C8 C 0.0266(6) 0.6973(5) 0.7335(5) 0.0245(13) Uani 1 1 d . . . . .
H8A H 0.0149 0.7685 0.7680 0.029 Uiso 1 1 calc R U . . .
H8B H -0.0628 0.7010 0.7398 0.029 Uiso 1 1 calc R U . . .
C9 C 0.1184(6) 0.6923(5) 0.6169(5) 0.0231(12) Uani 1 1 d . . . . .
H9 H 0.0984 0.7751 0.5894 0.028 Uiso 1 1 calc R U . . .
C24 C 0.2110(7) 0.8488(6) 0.9994(5) 0.0317(14) Uani 1 1 d . . . . .
H24A H 0.2726 0.7914 1.0311 0.048 Uiso 1 1 calc R U . . .
H24B H 0.1884 0.9295 1.0220 0.048 Uiso 1 1 calc R U . . .
H24C H 0.1290 0.8318 1.0206 0.048 Uiso 1 1 calc R U . . .
C3 C 0.2231(7) 0.1972(6) 0.9849(5) 0.0308(14) Uani 1 1 d . . . . .
H3 H 0.2637 0.1250 1.0152 0.037 Uiso 1 1 calc R U . . .
C23 C 0.4119(6) 0.8643(6) 0.8461(5) 0.0307(14) Uani 1 1 d . . . . .
H23A H 0.4719 0.8068 0.8791 0.046 Uiso 1 1 calc R U . . .
H23B H 0.4564 0.8567 0.7708 0.046 Uiso 1 1 calc R U . . .
H23C H 0.3902 0.9451 0.8678 0.046 Uiso 1 1 calc R U . . .
N2 N 0.7404(8) 0.5327(9) 0.7751(5) 0.073(3) Uani 1 1 d D . . . .
C25 C 0.1829(7) 0.9301(5) 0.8267(5) 0.0293(14) Uani 1 1 d . . . . .
H25A H 0.2271 0.9230 0.7514 0.044 Uiso 1 1 calc R U . . .
H25B H 0.1008 0.9132 0.8473 0.044 Uiso 1 1 calc R U . . .
H25C H 0.1602 1.0110 0.8488 0.044 Uiso 1 1 calc R U . . .
C4 C 0.0910(7) 0.2286(6) 0.9901(5) 0.0337(15) Uani 1 1 d . . . . .
H4 H 0.0430 0.1781 1.0237 0.040 Uiso 1 1 calc R U . . .
C19 C 0.3145(8) 0.9847(6) 0.2049(5) 0.0410(17) Uani 1 1 d . . . . .
H19A H 0.3325 0.9388 0.1452 0.062 Uiso 1 1 calc R U . . .
H19B H 0.2557 1.0671 0.2003 0.062 Uiso 1 1 calc R U . . .
H19C H 0.3992 0.9835 0.2057 0.062 Uiso 1 1 calc R U . . .
C18 C 0.2160(8) 1.0011(6) 0.4011(5) 0.0385(16) Uani 1 1 d . . . . .
H18A H 0.1721 0.9653 0.4645 0.058 Uiso 1 1 calc R U . . .
H18B H 0.3005 0.9999 0.4022 0.058 Uiso 1 1 calc R U . . .
H18C H 0.1570 1.0835 0.3968 0.058 Uiso 1 1 calc R U . . .
C15 C 0.3587(7) 0.1574(6) 0.6584(5) 0.0355(16) Uani 1 1 d . . . . .
H15A H 0.2847 0.1987 0.7204 0.053 Uiso 1 1 calc R U . . .
H15B H 0.3494 0.0845 0.6468 0.053 Uiso 1 1 calc R U . . .
H15C H 0.4443 0.1370 0.6679 0.053 Uiso 1 1 calc R U . . .
C20 C 0.1121(7) 0.9263(6) 0.3038(6) 0.0422(17) Uani 1 1 d . . . . .
H20A H 0.0689 0.8909 0.3678 0.063 Uiso 1 1 calc R U . . .
H20B H 0.0516 1.0077 0.2982 0.063 Uiso 1 1 calc R U . . .
H20C H 0.1324 0.8788 0.2444 0.063 Uiso 1 1 calc R U . . .
C13 C 0.4718(8) 0.1771(6) 0.4631(5) 0.0396(17) Uani 1 1 d . . . . .
H13A H 0.5578 0.1556 0.4721 0.059 Uiso 1 1 calc R U . . .
H13B H 0.4622 0.1050 0.4498 0.059 Uiso 1 1 calc R U . . .
H13C H 0.4689 0.2309 0.4044 0.059 Uiso 1 1 calc R U . . .
C14 C 0.2167(8) 0.2758(7) 0.5513(7) 0.050(2) Uani 1 1 d . . . . .
H14A H 0.1449 0.3154 0.6149 0.075 Uiso 1 1 calc R U . . .
H14B H 0.2123 0.3302 0.4931 0.075 Uiso 1 1 calc R U . . .
H14C H 0.2056 0.2043 0.5385 0.075 Uiso 1 1 calc R U . . .
O12A O 0.8209(13) 0.5399(12) 0.6801(9) 0.066(2) Uiso 0.5 1 d D . P A 1
O12B O 0.7524(14) 0.5785(12) 0.6796(9) 0.066(2) Uiso 0.5 1 d D . P A 2
O2 O 0.2011(4) 0.5993(4) 0.4502(3) 0.0302(10) Uani 1 1 d D . . . .
H1O2 H 0.203(7) 0.560(6) 0.399(4) 0.045 Uiso 1 1 d D U . . .
O9 O 0.4846(4) 0.3877(4) 0.9754(3) 0.0289(9) Uani 1 1 d D . . . .
H1O9 H 0.537(6) 0.384(6) 1.012(5) 0.043 Uiso 1 1 d D U . . .
H2O9 H 0.399(3) 0.408(6) 1.022(4) 0.043 Uiso 1 1 d D U . . .
O6 O 0.4810(4) 0.5045(3) 0.6780(3) 0.0200(8) Uani 1 1 d D . . . .
H1O6 H 0.500(6) 0.571(4) 0.665(5) 0.030 Uiso 1 1 d D U . . .

loop_
_atom_site_aniso_label
_atom_site_aniso_U_11
_atom_site_aniso_U_22
_atom_site_aniso_U_33
_atom_site_aniso_U_23
_atom_site_aniso_U_13
_atom_site_aniso_U_12
Co2 0.0208(4) 0.0133(4) 0.0190(4) 0.0005(3) -0.0073(3) -0.0055(3)
Co1 0.0219(4) 0.0145(4) 0.0179(4) 0.0014(3) -0.0076(3) -0.0047(3)
Co3 0.0305(5) 0.0136(4) 0.0194(4) 0.0002(3) -0.0087(3) -0.0026(3)
O3 0.0174(19) 0.014(2) 0.025(2) 0.0001(16) -0.0094(16) -0.0024(16)
O11 0.025(2) 0.016(2) 0.022(2) 0.0000(16) -0.0100(17) -0.0060(17)
O7 0.026(2) 0.019(2) 0.022(2) 0.0034(16) -0.0088(17) -0.0100(17)
O4 0.023(2) 0.017(2) 0.019(2) 0.0013(16) -0.0069(17) -0.0055(17)
O5 0.023(2) 0.015(2) 0.020(2) -0.0012(16) -0.0053(17) -0.0072(16)
O1 0.037(2) 0.015(2) 0.027(2) 0.0044(17) -0.0178(19) -0.0039(18)
O10 0.036(2) 0.017(2) 0.036(2) -0.0004(18) -0.022(2) -0.0050(19)
O8 0.032(2) 0.018(2) 0.023(2) -0.0014(17) -0.0121(18) -0.0021(18)
N1 0.023(2) 0.017(3) 0.020(2) -0.0028(19) -0.006(2) -0.005(2)
O13 0.045(3) 0.053(4) 0.094(5) -0.015(3) -0.007(3) -0.031(3)
C11 0.023(3) 0.016(3) 0.024(3) 0.000(2) -0.012(3) -0.004(2)
C21 0.029(3) 0.020(3) 0.016(3) 0.006(2) -0.009(2) -0.011(3)
C2 0.039(4) 0.019(3) 0.024(3) 0.002(2) -0.012(3) -0.012(3)
O14 0.056(4) 0.097(5) 0.054(4) -0.028(3) -0.015(3) -0.023(3)
C16 0.019(3) 0.016(3) 0.030(3) 0.002(3) -0.010(3) -0.004(2)
C1 0.031(3) 0.015(3) 0.020(3) -0.003(2) -0.005(2) -0.008(3)
C6 0.030(3) 0.020(3) 0.021(3) -0.002(2) -0.004(3) -0.011(3)
C22 0.028(3) 0.018(3) 0.023(3) -0.003(2) -0.009(3) -0.006(3)
C12 0.026(3) 0.015(3) 0.028(3) -0.002(2) -0.008(3) -0.007(2)
C17 0.032(3) 0.016(3) 0.028(3) 0.002(2) -0.015(3) 0.000(3)
C7 0.022(3) 0.026(3) 0.027(3) -0.004(3) -0.006(3) -0.011(3)
C5 0.036(4) 0.031(4) 0.029(3) -0.001(3) -0.008(3) -0.019(3)
C10 0.023(3) 0.031(3) 0.026(3) -0.002(3) -0.012(3) -0.007(3)
C8 0.025(3) 0.019(3) 0.027(3) -0.001(2) -0.011(3) -0.003(2)
C9 0.020(3) 0.020(3) 0.027(3) 0.003(2) -0.012(2) -0.002(2)
C24 0.039(4) 0.025(3) 0.029(3) -0.009(3) -0.009(3) -0.009(3)
C3 0.050(4) 0.022(3) 0.022(3) 0.002(2) -0.012(3) -0.017(3)
C23 0.032(3) 0.027(4) 0.035(3) -0.004(3) -0.010(3) -0.013(3)
N2 0.068(5) 0.153(8) 0.020(3) -0.019(4) 0.003(3) -0.074(6)
C25 0.039(4) 0.015(3) 0.033(3) 0.001(3) -0.015(3) -0.008(3)
C4 0.045(4) 0.035(4) 0.026(3) 0.002(3) -0.006(3) -0.026(3)
C19 0.058(5) 0.023(4) 0.034(4) 0.009(3) -0.019(3) -0.008(3)
C18 0.051(4) 0.018(3) 0.038(4) -0.005(3) -0.022(3) 0.003(3)
C15 0.050(4) 0.022(3) 0.031(4) 0.000(3) -0.007(3) -0.017(3)
C20 0.037(4) 0.032(4) 0.051(4) -0.006(3) -0.024(3) 0.004(3)
C13 0.061(5) 0.026(4) 0.027(3) -0.005(3) -0.004(3) -0.021(3)
C14 0.056(5) 0.034(4) 0.085(6) -0.001(4) -0.043(5) -0.023(4)
O2 0.024(2) 0.043(3) 0.024(2) -0.0109(19) -0.0070(18) -0.009(2)
O9 0.031(2) 0.029(2) 0.026(2) 0.0016(18) -0.0136(19) -0.007(2)
O6 0.023(2) 0.014(2) 0.024(2) 0.0007(16) -0.0099(17) -0.0071(17)

loop_
_atom_type_symbol
_atom_type_description
_atom_type_scat_dispersion_real
_atom_type_scat_dispersion_imag
_atom_type_scat_source
C C 0.0048 0.0021 'International Tables Vol C Tables 4.2.6.8 and 6.1.1.4'
H H 0.0000 0.0000 'International Tables Vol C Tables 4.2.6.8 and 6.1.1.4'
O O 0.0151 0.0080 'International Tables Vol C Tables 4.2.6.8 and 6.1.1.4'
N N 0.0087 0.0042 'International Tables Vol C Tables 4.2.6.8 and 6.1.1.4'
Co Co 0.3508 1.1962 'International Tables Vol C Tables 4.2.6.8 and 6.1.1.4'

loop_
_geom_angle_atom_site_label_1
_geom_angle_atom_site_label_2
_geom_angle_atom_site_label_3
_geom_angle
_geom_angle_site_symmetry_1
_geom_angle_site_symmetry_3
_geom_angle_publ_flag
N1 Co2 O7 92.69(18) . . ?
N1 Co2 O5 86.29(18) . . ?
O7 Co2 O5 85.93(16) . . ?
N1 Co2 O3 86.36(18) . . ?
O7 Co2 O3 179.05(16) . . ?
O5 Co2 O3 93.91(16) . . ?
N1 Co2 O11 89.09(18) . . ?
O7 Co2 O11 93.24(16) . . ?
O5 Co2 O11 175.27(16) . . ?
O3 Co2 O11 86.85(16) . . ?
N1 Co2 O6 178.32(18) . . ?
O7 Co2 O6 85.78(16) . . ?
O5 Co2 O6 94.30(16) . . ?
O3 Co2 O6 95.17(16) . . ?
O11 Co2 O6 90.28(16) . . ?
O1 Co1 O3 99.75(16) . . ?
O1 Co1 O6 95.65(16) . 2_666 ?
O3 Co1 O6 164.31(15) . 2_666 ?
O1 Co1 O2 88.99(17) . . ?
O3 Co1 O2 80.21(15) . . ?
O6 Co1 O2 97.14(15) 2_666 . ?
O1 Co1 O4 90.92(15) . 2_666 ?
O3 Co1 O4 93.05(14) . 2_666 ?
O6 Co1 O4 89.70(14) 2_666 2_666 ?
O2 Co1 O4 173.15(15) . 2_666 ?
O1 Co1 O4 171.48(16) . . ?
O3 Co1 O4 88.75(14) . . ?
O6 Co1 O4 75.90(14) 2_666 . ?
O2 Co1 O4 93.15(16) . . ?
O4 Co1 O4 87.95(14) 2_666 . ?
O8 Co3 O9 89.80(16) . . ?
O8 Co3 O6 94.77(15) . . ?
O9 Co3 O6 167.70(16) . . ?
O8 Co3 O10 174.59(17) . . ?
O9 Co3 O10 89.74(17) . . ?
O6 Co3 O10 86.76(15) . . ?
O8 Co3 O7 101.03(16) . . ?
O9 Co3 O7 91.25(16) . . ?
O6 Co3 O7 76.68(15) . . ?
O10 Co3 O7 84.37(16) . . ?
O8 Co3 O13 86.84(19) . . ?
O9 Co3 O13 90.3(2) . . ?
O6 Co3 O13 101.4(2) . . ?
O10 Co3 O13 87.77(19) . . ?
O7 Co3 O13 171.99(18) . . ?
C9 O3 Co2 112.9(3) . . ?
C9 O3 Co1 111.4(3) . . ?
Co2 O3 Co1 123.43(19) . . ?
C21 O11 Co2 128.4(4) . . ?
C1 O7 Co2 120.6(4) . . ?
C1 O7 Co3 134.0(4) . . ?
Co2 O7 Co3 97.79(16) . . ?
C11 O4 Co1 114.3(3) . 2_666 ?
C11 O4 Co1 126.8(3) . . ?
Co1 O4 Co1 92.05(14) 2_666 . ?
C11 O5 Co2 128.5(4) . . ?
C16 O1 Co1 130.7(4) . . ?
C21 O10 Co3 128.1(4) . . ?
C16 O8 Co3 138.7(4) 2_666 . ?
C7 N1 C8 123.7(5) . . ?
C7 N1 Co2 125.0(4) . . ?
C8 N1 Co2 111.2(4) . . ?
N2 O13 Co3 136.1(6) . . ?
O5 C11 O4 124.1(5) . . ?
O5 C11 C12 116.6(5) . . ?
O4 C11 C12 119.2(5) . . ?
O10 C21 O11 124.7(5) . . ?
O10 C21 C22 118.2(5) . . ?
O11 C21 C22 117.1(5) . . ?
C3 C2 C1 119.4(6) . . ?
C3 C2 H2 120.3 . . ?
C1 C2 H2 120.3 . . ?
O8 C16 O1 126.2(5) 2_666 . ?
O8 C16 C17 116.3(5) 2_666 . ?
O1 C16 C17 117.6(5) . . ?
O7 C1 C2 119.4(5) . . ?
O7 C1 C6 121.0(5) . . ?
C2 C1 C6 119.6(5) . . ?
C5 C6 C1 119.1(6) . . ?
C5 C6 C7 118.4(6) . . ?
C1 C6 C7 122.5(5) . . ?
C25 C22 C24 110.3(5) . . ?
C25 C22 C23 110.1(5) . . ?
C24 C22 C23 109.1(5) . . ?
C25 C22 C21 110.6(5) . . ?
C24 C22 C21 108.4(5) . . ?
C23 C22 C21 108.3(5) . . ?
C13 C12 C14 110.9(6) . . ?
C13 C12 C11 110.5(5) . . ?
C14 C12 C11 107.2(5) . . ?
C13 C12 C15 110.7(5) . . ?
C14 C12 C15 108.9(5) . . ?
C11 C12 C15 108.6(5) . . ?
C19 C17 C18 109.9(6) . . ?
C19 C17 C20 110.0(5) . . ?
C18 C17 C20 110.5(5) . . ?
C19 C17 C16 109.2(5) . . ?
C18 C17 C16 111.7(5) . . ?
C20 C17 C16 105.4(5) . . ?
N1 C7 C6 123.7(5) . . ?
N1 C7 H7 118.2 . . ?
C6 C7 H7 118.2 . . ?
C4 C5 C6 120.5(6) . . ?
C4 C5 H5 119.8 . . ?
C6 C5 H5 119.8 . . ?
O2 C10 C9 106.6(5) . . ?
O2 C10 H10A 110.4 . . ?
C9 C10 H10A 110.4 . . ?
O2 C10 H10B 110.4 . . ?
C9 C10 H10B 110.4 . . ?
H10A C10 H10B 108.6 . . ?
N1 C8 C9 106.5(4) . . ?
N1 C8 H8A 110.4 . . ?
C9 C8 H8A 110.4 . . ?
N1 C8 H8B 110.4 . . ?
C9 C8 H8B 110.4 . . ?
H8A C8 H8B 108.6 . . ?
O3 C9 C10 109.8(5) . . ?
O3 C9 C8 108.6(4) . . ?
C10 C9 C8 111.5(5) . . ?
O3 C9 H9 109.0 . . ?
C10 C9 H9 109.0 . . ?
C8 C9 H9 109.0 . . ?
C22 C24 H24A 109.5 . . ?
C22 C24 H24B 109.5 . . ?
H24A C24 H24B 109.5 . . ?
C22 C24 H24C 109.5 . . ?
H24A C24 H24C 109.5 . . ?
H24B C24 H24C 109.5 . . ?
C4 C3 C2 121.6(6) . . ?
C4 C3 H3 119.2 . . ?
C2 C3 H3 119.2 . . ?
C22 C23 H23A 109.5 . . ?
C22 C23 H23B 109.5 . . ?
H23A C23 H23B 109.5 . . ?
C22 C23 H23C 109.5 . . ?
H23A C23 H23C 109.5 . . ?
H23B C23 H23C 109.5 . . ?
O13 N2 O14 124.7(7) . . ?
O13 N2 O12A 121.3(9) . . ?
O14 N2 O12A 113.4(9) . . ?
O13 N2 O12B 116.9(8) . . ?
O14 N2 O12B 113.1(10) . . ?
C22 C25 H25A 109.5 . . ?
C22 C25 H25B 109.5 . . ?
H25A C25 H25B 109.5 . . ?
C22 C25 H25C 109.5 . . ?
H25A C25 H25C 109.5 . . ?
H25B C25 H25C 109.5 . . ?
C3 C4 C5 119.9(6) . . ?
C3 C4 H4 120.1 . . ?
C5 C4 H4 120.1 . . ?
C17 C19 H19A 109.5 . . ?
C17 C19 H19B 109.5 . . ?
H19A C19 H19B 109.5 . . ?
C17 C19 H19C 109.5 . . ?
H19A C19 H19C 109.5 . . ?
H19B C19 H19C 109.5 . . ?
C17 C18 H18A 109.5 . . ?
C17 C18 H18B 109.5 . . ?
H18A C18 H18B 109.5 . . ?
C17 C18 H18C 109.5 . . ?
H18A C18 H18C 109.5 . . ?
H18B C18 H18C 109.5 . . ?
C12 C15 H15A 109.5 . . ?
C12 C15 H15B 109.5 . . ?
H15A C15 H15B 109.5 . . ?
C12 C15 H15C 109.5 . . ?
H15A C15 H15C 109.5 . . ?
H15B C15 H15C 109.5 . . ?
C17 C20 H20A 109.5 . . ?
C17 C20 H20B 109.5 . . ?
H20A C20 H20B 109.5 . . ?
C17 C20 H20C 109.5 . . ?
H20A C20 H20C 109.5 . . ?
H20B C20 H20C 109.5 . . ?
C12 C13 H13A 109.5 . . ?
C12 C13 H13B 109.5 . . ?
H13A C13 H13B 109.5 . . ?
C12 C13 H13C 109.5 . . ?
H13A C13 H13C 109.5 . . ?
H13B C13 H13C 109.5 . . ?
C12 C14 H14A 109.5 . . ?
C12 C14 H14B 109.5 . . ?
H14A C14 H14B 109.5 . . ?
C12 C14 H14C 109.5 . . ?
H14A C14 H14C 109.5 . . ?
H14B C14 H14C 109.5 . . ?
C10 O2 Co1 111.7(3) . . ?
C10 O2 H1O2 121(5) . . ?
Co1 O2 H1O2 121(5) . . ?
Co3 O9 H1O9 129(5) . . ?
Co3 O9 H2O9 117(5) . . ?
H1O9 O9 H2O9 106(7) . . ?
Co2 O6 Co1 123.17(19) . 2_666 ?
Co2 O6 Co3 96.28(16) . . ?
Co1 O6 Co3 120.75(18) 2_666 . ?
Co2 O6 H1O6 110(4) . . ?
Co1 O6 H1O6 100(4) 2_666 . ?
Co3 O6 H1O6 106(4) . . ?

loop_
_geom_bond_atom_site_label_1
_geom_bond_atom_site_label_2
_geom_bond_distance
_geom_bond_site_symmetry_2
_geom_bond_publ_flag
Co2 N1 1.860(5) . ?
Co2 O7 1.882(4) . ?
Co2 O5 1.900(4) . ?
Co2 O3 1.901(4) . ?
Co2 O11 1.918(4) . ?
Co2 O6 1.943(4) . ?
Co1 O1 1.999(4) . ?
Co1 O3 2.002(4) . ?
Co1 O6 2.078(4) 2_666 ?
Co1 O2 2.129(4) . ?
Co1 O4 2.152(4) 2_666 ?
Co1 O4 2.181(4) . ?
Co3 O8 2.015(4) . ?
Co3 O9 2.061(4) . ?
Co3 O6 2.093(4) . ?
Co3 O10 2.095(4) . ?
Co3 O7 2.104(4) . ?
Co3 O13 2.140(5) . ?
O3 C9 1.436(7) . ?
O11 C21 1.268(7) . ?
O7 C1 1.336(7) . ?
O4 C11 1.280(7) . ?
O4 Co1 2.152(4) 2_666 ?
O5 C11 1.246(7) . ?
O1 C16 1.257(7) . ?
O10 C21 1.267(7) . ?
O8 C16 1.255(7) 2_666 ?
N1 C7 1.286(7) . ?
N1 C8 1.461(7) . ?
O13 N2 1.164(9) . ?
C11 C12 1.529(8) . ?
C21 C22 1.538(8) . ?
C2 C3 1.395(9) . ?
C2 C1 1.399(8) . ?
C2 H2 0.9300 . ?
O14 N2 1.279(9) . ?
C16 O8 1.255(7) 2_666 ?
C16 C17 1.546(8) . ?
C1 C6 1.417(9) . ?
C6 C5 1.407(8) . ?
C6 C7 1.442(8) . ?
C22 C25 1.533(8) . ?
C22 C24 1.534(8) . ?
C22 C23 1.535(8) . ?
C12 C13 1.524(8) . ?
C12 C14 1.528(9) . ?
C12 C15 1.532(8) . ?
C17 C19 1.517(9) . ?
C17 C18 1.526(9) . ?
C17 C20 1.533(9) . ?
C7 H7 0.9300 . ?
C5 C4 1.386(9) . ?
C5 H5 0.9300 . ?
C10 O2 1.432(7) . ?
C10 C9 1.516(8) . ?
C10 H10A 0.9700 . ?
C10 H10B 0.9700 . ?
C8 C9 1.535(8) . ?
C8 H8A 0.9700 . ?
C8 H8B 0.9700 . ?
C9 H9 0.9800 . ?
C24 H24A 0.9600 . ?
C24 H24B 0.9600 . ?
C24 H24C 0.9600 . ?
C3 C4 1.372(10) . ?
C3 H3 0.9300 . ?
C23 H23A 0.9600 . ?
C23 H23B 0.9600 . ?
C23 H23C 0.9600 . ?
N2 O12A 1.291(12) . ?
N2 O12B 1.325(12) . ?
C25 H25A 0.9600 . ?
C25 H25B 0.9600 . ?
C25 H25C 0.9600 . ?
C4 H4 0.9300 . ?
C19 H19A 0.9600 . ?
C19 H19B 0.9600 . ?
C19 H19C 0.9600 . ?
C18 H18A 0.9600 . ?
C18 H18B 0.9600 . ?
C18 H18C 0.9600 . ?
C15 H15A 0.9600 . ?
C15 H15B 0.9600 . ?
C15 H15C 0.9600 . ?
C20 H20A 0.9600 . ?
C20 H20B 0.9600 . ?
C20 H20C 0.9600 . ?
C13 H13A 0.9600 . ?
C13 H13B 0.9600 . ?
C13 H13C 0.9600 . ?
C14 H14A 0.9600 . ?
C14 H14B 0.9600 . ?
C14 H14C 0.9600 . ?
O2 H1O2 0.89(2) . ?
O9 H1O9 0.899(17) . ?
O9 H2O9 0.899(17) . ?
O6 Co1 2.078(4) 2_666 ?
O6 H1O6 0.89(2) . ?
